data_7051304
_journal_name_full 'New Journal of Chemistry'
_journal_paper_doi 10.1039/b002061n
_journal_year 2000
_chemical_formula_sum 'C34 H38 Fe2 N4 O8'
_chemical_formula_weight 742.38
_space_group_IT_number 14
_symmetry_cell_setting monoclinic
_symmetry_space_group_name_Hall '-P 2yn'
_symmetry_space_group_name_H-M 'P 1 21/n 1'
_cell_angle_alpha 90.00
_cell_angle_beta 107.96(8)
_cell_angle_gamma 90.00
_cell_formula_units_Z 2
_cell_length_a 11.91(1)
_cell_length_b 10.623(5)
_cell_length_c 13.516(9)
_cell_measurement_temperature 173(2)
_cell_volume 1626.7(19)
_diffrn_ambient_temperature 173(2)
_exptl_crystal_density_diffrn 1.516
_cod_depositor_comments
;
The following automatic conversions were performed:
'_symmetry_cell_setting' value 'Monoclinic' changed to 'monoclinic'
according to '/home/saulius/struct/CIF-dictionaries/cif_core.dic'
dictionary named 'cif_core.dic' version 2.4.1 from 2010-06-29.

Automatic conversion script
Id: cif_fix_enum 1527 2010-12-29 10:47:43Z saulius 
;
_cod_original_sg_symbol_H-M 'P 21/n'
_cod_database_code 7051304

loop_
_symmetry_equiv_pos_as_xyz
'x, y, z'
'-x+1/2, y+1/2, -z+1/2'
'-x, -y, -z'
'x-1/2, -y-1/2, z-1/2'

loop_
_atom_site_label
_atom_site_type_symbol
_atom_site_fract_x
_atom_site_fract_y
_atom_site_fract_z
_atom_site_U_iso_or_equiv
_atom_site_adp_type
_atom_site_occupancy
_atom_site_symmetry_multiplicity
_atom_site_calc_flag
_atom_site_refinement_flags
_atom_site_disorder_assembly
_atom_site_disorder_group
Fe1 Fe 0.25531(4) 0.08921(5) 0.87155(4) 0.03069(18) Uani 1 1 d . . .
C1 C 0.12886(15) 0.0136(2) 0.9278(2) 0.0347(9) Uani 1 1 d G . .
H1 H 0.0481 0.0291 0.9040 0.042 Uiso 1 1 calc R . .
C2 C 0.1889(2) -0.0841(2) 0.89308(19) 0.0406(9) Uani 1 1 d G . .
H2 H 0.1544 -0.1437 0.8425 0.049 Uiso 1 1 calc R . .
C3 C 0.3109(2) -0.0747(2) 0.9492(2) 0.0381(9) Uani 1 1 d G . .
H3 H 0.3704 -0.1271 0.9417 0.046 Uiso 1 1 calc R . .
C4 C 0.32625(16) 0.0288(2) 1.01857(19) 0.0338(9) Uani 1 1 d G . .
H4 H 0.3975 0.0560 1.0646 0.041 Uiso 1 1 calc R . .
C5 C 0.2137(2) 0.0833(2) 1.00540(19) 0.0283(7) Uani 1 1 d G . .
C6 C 0.1870(3) 0.1987(3) 1.0566(3) 0.0316(8) Uani 1 1 d . . .
O1 O 0.0844(2) 0.2157(3) 1.0561(2) 0.0440(7) Uani 1 1 d . . .
O2 O 0.2707(2) 0.2719(2) 1.0986(2) 0.0411(7) Uani 1 1 d . . .
C7 C 0.2322(2) 0.1179(2) 0.71750(19) 0.0449(10) Uani 1 1 d G . .
H7 H 0.1934 0.0648 0.6630 0.054 Uiso 1 1 calc R . .
C8 C 0.3543(2) 0.1144(3) 0.7742(2) 0.0511(12) Uani 1 1 d G . .
H8 H 0.4095 0.0587 0.7633 0.061 Uiso 1 1 calc R . .
C9 C 0.37730(17) 0.2110(3) 0.8504(2) 0.0510(12) Uani 1 1 d G . .
H9 H 0.4502 0.2297 0.8982 0.061 Uiso 1 1 calc R . .
C10 C 0.2694(2) 0.2742(2) 0.8409(2) 0.0396(10) Uani 1 1 d G . .
H10 H 0.2593 0.3415 0.8813 0.048 Uiso 1 1 calc R . .
C11 C 0.17971(16) 0.2167(2) 0.7587(2) 0.0337(9) Uani 1 1 d G . .
C12 C 0.0561(3) 0.2564(3) 0.7262(3) 0.0341(9) Uani 1 1 d . . .
O3 O -0.0078(2) 0.1952(3) 0.6436(2) 0.0494(7) Uani 1 1 d . . .
H300 H -0.0836 0.2329 0.6388 0.050 Uiso 1 1 d . . .
O4 O 0.0182(2) 0.3380(3) 0.7686(2) 0.0472(7) Uani 1 1 d . . .
C13 C 0.0507(3) 0.5186(4) 0.9798(3) 0.0336(9) Uani 1 1 d . . .
H13 H 0.021(3) 0.571(4) 0.925(3) 0.035(11) Uiso 1 1 d . . .
H14 H 0.080(3) 0.444(4) 0.957(3) 0.039(11) Uiso 1 1 d . . .
C14 C 0.1431(3) 0.5876(4) 1.0598(3) 0.0323(8) Uani 1 1 d . . .
N1 N 0.1309(3) 0.7089(3) 1.0699(3) 0.0317(7) Uani 1 1 d . . .
H15 H 0.069(3) 0.739(4) 1.035(3) 0.035(12) Uiso 1 1 d . . .
N2 N 0.2318(3) 0.5254(3) 1.1206(3) 0.0401(8) Uani 1 1 d . . .
H16 H 0.233(3) 0.445(4) 1.110(3) 0.033(11) Uiso 1 1 d . . .
C15 C 0.3229(4) 0.5841(4) 1.2045(4) 0.0524(11) Uani 1 1 d . . .
H17 H 0.309(4) 0.576(4) 1.271(4) 0.057(14) Uiso 1 1 d . . .
H18 H 0.402(4) 0.543(5) 1.214(4) 0.075(15) Uiso 1 1 d . . .
C16 C 0.3319(4) 0.7219(4) 1.1807(4) 0.0457(11) Uani 1 1 d . . .
H19 H 0.385(4) 0.758(4) 1.245(4) 0.058(13) Uiso 1 1 d . . .
H20 H 0.361(3) 0.734(4) 1.131(3) 0.042(12) Uiso 1 1 d . . .
C17 C 0.2121(4) 0.7811(4) 1.1516(3) 0.0377(9) Uani 1 1 d . . .
H21 H 0.182(3) 0.779(4) 1.210(3) 0.042(11) Uiso 1 1 d . . .
H22 H 0.213(3) 0.863(4) 1.127(3) 0.047(12) Uiso 1 1 d . . .

loop_
_atom_site_aniso_label
_atom_site_aniso_U_11
_atom_site_aniso_U_22
_atom_site_aniso_U_33
_atom_site_aniso_U_23
_atom_site_aniso_U_13
_atom_site_aniso_U_12
Fe1 0.0325(3) 0.0284(3) 0.0324(3) 0.0054(3) 0.0118(2) 0.0022(2)
C1 0.036(2) 0.033(2) 0.035(2) 0.0039(18) 0.0116(18) -0.0070(17)
C2 0.060(3) 0.0279(19) 0.037(2) -0.0072(19) 0.020(2) -0.0061(19)
C3 0.049(2) 0.030(2) 0.037(2) 0.0049(18) 0.0152(19) 0.0091(18)
C4 0.037(2) 0.030(2) 0.032(2) 0.0057(17) 0.0073(18) 0.0076(17)
C5 0.0323(18) 0.0245(17) 0.0277(19) 0.0018(16) 0.0084(16) 0.0009(16)
C6 0.035(2) 0.031(2) 0.026(2) 0.0056(17) 0.0050(18) 0.0055(17)
O1 0.0342(15) 0.0517(17) 0.0451(17) -0.0008(14) 0.0109(13) 0.0144(13)
O2 0.0357(14) 0.0347(15) 0.0450(17) -0.0089(13) 0.0007(13) 0.0037(12)
C7 0.058(3) 0.049(3) 0.035(2) 0.011(2) 0.025(2) 0.011(2)
C8 0.050(3) 0.060(3) 0.056(3) 0.024(2) 0.034(2) 0.020(2)
C9 0.032(2) 0.060(3) 0.061(3) 0.026(3) 0.015(2) -0.003(2)
C10 0.040(2) 0.034(2) 0.046(3) 0.0128(19) 0.015(2) -0.0038(18)
C11 0.038(2) 0.030(2) 0.034(2) 0.0097(17) 0.0137(18) 0.0029(17)
C12 0.037(2) 0.030(2) 0.036(2) 0.0021(18) 0.0133(19) -0.0015(17)
O3 0.0412(16) 0.0505(17) 0.0499(19) -0.0100(15) 0.0043(15) 0.0064(13)
O4 0.0420(16) 0.0440(17) 0.056(2) -0.0081(15) 0.0160(15) 0.0059(13)
C13 0.037(2) 0.031(2) 0.031(2) -0.0033(19) 0.0062(19) -0.0011(17)
C14 0.0328(19) 0.0313(19) 0.035(2) -0.0069(19) 0.0141(17) -0.0059(18)
N1 0.0288(18) 0.0280(17) 0.038(2) 0.0000(15) 0.0090(16) 0.0004(14)
N2 0.042(2) 0.0262(18) 0.043(2) -0.0061(17) -0.0002(17) 0.0054(16)
C15 0.051(3) 0.043(2) 0.047(3) -0.010(2) -0.009(2) 0.000(2)
C16 0.040(2) 0.044(3) 0.047(3) -0.004(2) 0.004(2) -0.010(2)
C17 0.048(2) 0.027(2) 0.036(2) -0.0036(18) 0.010(2) -0.0093(18)

loop_
_geom_bond_atom_site_label_1
_geom_bond_atom_site_label_2
_geom_bond_distance
_geom_bond_site_symmetry_2
_geom_bond_publ_flag
Fe1 C4 2.010(3) . yes
Fe1 C5 2.019(3) . yes
Fe1 C10 2.026(3) . yes
Fe1 C11 2.030(3) . yes
Fe1 C9 2.031(3) . yes
Fe1 C7 2.037(3) . yes
Fe1 C3 2.035(3) . yes
Fe1 C8 2.037(3) . yes
Fe1 C1 2.049(3) . yes
Fe1 C2 2.059(3) . yes
C1 C2 1.4200 . yes
C1 C5 1.4200 . yes
C1 H1 0.9300 . yes
C2 C3 1.4200 . yes
C2 H2 0.9300 . yes
C3 C4 1.4200 . yes
C3 H3 0.9300 . yes
C4 C5 1.4200 . yes
C4 H4 0.9300 . yes
C5 C6 1.489(4) . yes
C6 O1 1.234(4) . yes
C6 O2 1.254(4) . yes
C7 C8 1.4200 . yes
C7 C11 1.4200 . yes
C7 H7 0.9300 . yes
C8 C9 1.4200 . yes
C8 H8 0.9300 . yes
C9 C10 1.4200 . yes
C9 H9 0.9300 . yes
C10 C11 1.4200 . yes
C10 H10 0.9300 . yes
C11 C12 1.463(4) . yes
C12 O4 1.201(4) . yes
C12 O3 1.313(5) . yes
O3 H300 0.9708 . yes
C13 C14 1.478(5) . yes
C13 C13 1.524(7) 3_567 yes
C13 H13 0.90(4) . yes
C13 H14 0.95(4) . yes
C14 N2 1.301(5) . yes
C14 N1 1.309(5) . yes
N1 C17 1.444(5) . yes
N1 H15 0.81(4) . yes
N2 C15 1.447(5) . yes
N2 H16 0.86(4) . yes
C15 C16 1.509(6) . yes
C15 H17 0.97(5) . yes
C15 H18 1.02(5) . yes
C16 C17 1.497(6) . yes
C16 H19 0.98(5) . yes
C16 H20 0.85(4) . yes
C17 H21 0.97(4) . yes
C17 H22 0.93(4) . yes
